data_4038001
loop_
_publ_author_name
'Guo, Ya-Jun'
'Guo, Xin'
'Kong, De-Zhi'
'Lu, Huijie'
'Liu, Lantao'
'Hua, Yuan-Zhao'
'Wang, Min-Can'

_publ_section_title
;
 Catalytic Asymmetric Synthesis of Tetrahydrofuran Spirooxindoles via
 Dinuclear Zinc Catalyst.
;
_journal_name_full 'The Journal of organic chemistry'
_journal_paper_doi 10.1021/acs.joc.9b03378
_journal_year 2020
_chemical_absolute_configuration ad
_chemical_formula_moiety 'C25 H21 Br N2 O3'
_chemical_formula_sum 'C25 H21 Br N2 O3'
_chemical_formula_weight 477.35
_space_group_crystal_system monoclinic
_space_group_IT_number 4
_space_group_name_Hall 'P 2yb'
_space_group_name_H-M_alt 'P 1 21 1'
_atom_sites_solution_hydrogens geom
_atom_sites_solution_primary direct
_audit_creation_date 2019-06-04
_audit_creation_method
;
Olex2 1.2
(compiled 2018.05.29 svn.r3508 for OlexSys, GUI svn.r5506)
;
_cell_angle_alpha 90
_cell_angle_beta 114.088(4)
_cell_angle_gamma 90
_cell_formula_units_Z 2
_cell_length_a 10.7361(3)
_cell_length_b 9.4099(3)
_cell_length_c 12.0507(4)
_cell_measurement_reflns_used 3887
_cell_measurement_temperature 293(2)
_cell_measurement_theta_max 69.9140
_cell_measurement_theta_min 4.6440
_cell_volume 1111.42(7)
_computing_cell_refinement
;
CrysAlisPro, Agilent Technologies,
Version 1.171.37.35 (release 13-08-2014 CrysAlis171 .NET)
(compiled Aug 13 2014,18:06:01)
;
_computing_data_collection
;
CrysAlisPro, Agilent Technologies,
Version 1.171.37.35 (release 13-08-2014 CrysAlis171 .NET)
(compiled Aug 13 2014,18:06:01)
;
_computing_data_reduction
;
CrysAlisPro, Agilent Technologies,
Version 1.171.37.35 (release 13-08-2014 CrysAlis171 .NET)
(compiled Aug 13 2014,18:06:01)
;
_computing_molecular_graphics 'Olex2 (Dolomanov et al., 2009)'
_computing_publication_material 'Olex2 (Dolomanov et al., 2009)'
_computing_structure_refinement 'ShelXL (Sheldrick, 2015)'
_computing_structure_solution 'ShelXS (Sheldrick, 2008)'
_diffrn_ambient_temperature 293(2)
_diffrn_detector 'CCD plate'
_diffrn_detector_area_resol_mean 16.2312
_diffrn_detector_type Eos
_diffrn_measured_fraction_theta_full 1.000
_diffrn_measured_fraction_theta_max 1.000
_diffrn_measurement_details
;
#__ type_ start__ end____ width___ exp.time_
  1 omega  -76.00  -49.00   0.5000    1.2500
omega____ theta____ kappa____ phi______ frames
    -      -33.5000  -77.0000 -120.0000 54

#__ type_ start__ end____ width___ exp.time_
  2 omega -101.00  -57.00   0.5000    1.2500
omega____ theta____ kappa____ phi______ frames
    -      -33.5000  178.0000   90.0000 88

#__ type_ start__ end____ width___ exp.time_
  3 omega  -95.00  -50.00   0.5000    1.2500
omega____ theta____ kappa____ phi______ frames
    -      -33.5000  178.0000    0.0000 90

#__ type_ start__ end____ width___ exp.time_
  4 omega  -41.00  -14.00   0.5000    1.2500
omega____ theta____ kappa____ phi______ frames
    -      -33.5000  -37.0000  -90.0000 54

#__ type_ start__ end____ width___ exp.time_
  5 omega  -57.00  -15.00   0.5000    1.2500
omega____ theta____ kappa____ phi______ frames
    -      -33.5000  -57.0000  150.0000 84

#__ type_ start__ end____ width___ exp.time_
  6 omega   54.00   81.00   0.5000    1.2500
omega____ theta____ kappa____ phi______ frames
    -       36.4734   37.0000  -90.0000 54

#__ type_ start__ end____ width___ exp.time_
  7 omega  -31.00   32.00   0.5000    1.2500
omega____ theta____ kappa____ phi______ frames
    -       36.4734  -77.0000   90.0000 126

#__ type_ start__ end____ width___ exp.time_
  8 omega   15.00   42.00   0.5000    1.2500
omega____ theta____ kappa____ phi______ frames
    -       36.4734   77.0000  -90.0000 54

#__ type_ start__ end____ width___ exp.time_
  9 omega   29.00   87.00   0.5000    1.2500
omega____ theta____ kappa____ phi______ frames
    -       36.4734   57.0000  -60.0000 116

#__ type_ start__ end____ width___ exp.time_
 10 omega  -29.00   54.00   0.5000    1.2500
omega____ theta____ kappa____ phi______ frames
    -       36.4734  -57.0000 -150.0000 166

#__ type_ start__ end____ width___ exp.time_
 11 omega   12.00   37.00   0.5000    1.2500
omega____ theta____ kappa____ phi______ frames
    -       36.4734   77.0000   30.0000 50

#__ type_ start__ end____ width___ exp.time_
 12 omega   24.00  107.00   0.5000    1.2500
omega____ theta____ kappa____ phi______ frames
    -       36.4734   37.0000 -150.0000 166

#__ type_ start__ end____ width___ exp.time_
 13 omega   26.00   66.00   0.5000    1.2500
omega____ theta____ kappa____ phi______ frames
    -       36.4734  -99.0000  -60.0000 80

#__ type_ start__ end____ width___ exp.time_
 14 omega   40.00   65.00   0.5000    1.2500
omega____ theta____ kappa____ phi______ frames
    -       36.4734  -77.0000   90.0000 50

#__ type_ start__ end____ width___ exp.time_
 15 omega   74.00  100.00   0.5000    1.2500
omega____ theta____ kappa____ phi______ frames
    -       36.4734   77.0000  -30.0000 52

#__ type_ start__ end____ width___ exp.time_
 16 omega   18.00   71.00   0.5000    1.2500
omega____ theta____ kappa____ phi______ frames
    -       36.4734   57.0000 -180.0000 106

#__ type_ start__ end____ width___ exp.time_
 17 omega   13.00   40.00   0.5000    1.2500
omega____ theta____ kappa____ phi______ frames
    -       36.4734   77.0000  -30.0000 54

#__ type_ start__ end____ width___ exp.time_
 18 omega  121.00  174.00   0.5000   11.0000
omega____ theta____ kappa____ phi______ frames
    -      108.0000   77.0000  -60.0000 106

#__ type_ start__ end____ width___ exp.time_
 19 omega   85.00  112.00   0.5000   11.0000
omega____ theta____ kappa____ phi______ frames
    -      108.0000   30.0000    0.0000 54

#__ type_ start__ end____ width___ exp.time_
 20 omega   80.00  116.00   0.5000   11.0000
omega____ theta____ kappa____ phi______ frames
    -      108.0000   77.0000  -60.0000 72

#__ type_ start__ end____ width___ exp.time_
 21 omega  111.00  172.00   0.5000   11.0000
omega____ theta____ kappa____ phi______ frames
    -      108.0000   77.0000  -90.0000 122

#__ type_ start__ end____ width___ exp.time_
 22 omega   66.00  101.00   0.5000   11.0000
omega____ theta____ kappa____ phi______ frames
    -      108.0000   15.0000  -90.0000 70

#__ type_ start__ end____ width___ exp.time_
 23 omega   88.00  114.00   0.5000   11.0000
omega____ theta____ kappa____ phi______ frames
    -      108.0000   30.0000  -30.0000 52

#__ type_ start__ end____ width___ exp.time_
 24 omega   79.00  105.00   0.5000   11.0000
omega____ theta____ kappa____ phi______ frames
    -      108.0000   77.0000  -90.0000 52

#__ type_ start__ end____ width___ exp.time_
 25 omega   65.00   91.00   0.5000   11.0000
omega____ theta____ kappa____ phi______ frames
    -      108.0000  -30.0000 -180.0000 52

#__ type_ start__ end____ width___ exp.time_
 26 omega   82.00  115.00   0.5000   11.0000
omega____ theta____ kappa____ phi______ frames
    -      108.0000   30.0000  -60.0000 66

#__ type_ start__ end____ width___ exp.time_
 27 omega  100.00  125.00   0.5000   11.0000
omega____ theta____ kappa____ phi______ frames
    -      108.0000  111.0000   60.0000 50

#__ type_ start__ end____ width___ exp.time_
 28 omega   85.00  110.00   0.5000   11.0000
omega____ theta____ kappa____ phi______ frames
    -      108.0000   30.0000 -120.0000 50

#__ type_ start__ end____ width___ exp.time_
 29 omega   89.00  114.00   0.5000   11.0000
omega____ theta____ kappa____ phi______ frames
    -      108.0000   61.0000  -30.0000 50

#__ type_ start__ end____ width___ exp.time_
 30 omega  118.00  176.00   0.5000   11.0000
omega____ theta____ kappa____ phi______ frames
    -      108.0000   77.0000 -150.0000 116

#__ type_ start__ end____ width___ exp.time_
 31 omega   88.00  115.00   0.5000   11.0000
omega____ theta____ kappa____ phi______ frames
    -      108.0000   61.0000 -150.0000 54

#__ type_ start__ end____ width___ exp.time_
 32 omega   89.00  114.00   0.5000   11.0000
omega____ theta____ kappa____ phi______ frames
    -      108.0000   45.0000  -30.0000 50

#__ type_ start__ end____ width___ exp.time_
 33 omega   79.00  112.00   0.5000   11.0000
omega____ theta____ kappa____ phi______ frames
    -      108.0000   77.0000 -150.0000 66

#__ type_ start__ end____ width___ exp.time_
 34 omega   42.00   98.00   0.5000   11.0000
omega____ theta____ kappa____ phi______ frames
    -      108.0000  -45.0000  -30.0000 112

#__ type_ start__ end____ width___ exp.time_
 35 omega   89.00  115.00   0.5000   11.0000
omega____ theta____ kappa____ phi______ frames
    -      108.0000   61.0000  -60.0000 52

#__ type_ start__ end____ width___ exp.time_
 36 omega   38.00   99.00   0.5000   11.0000
omega____ theta____ kappa____ phi______ frames
    -      108.0000  -94.0000  -60.0000 122

#__ type_ start__ end____ width___ exp.time_
 37 omega  126.00  160.00   0.5000   11.0000
omega____ theta____ kappa____ phi______ frames
    -      108.0000   77.0000 -120.0000 68

#__ type_ start__ end____ width___ exp.time_
 38 omega  128.00  170.00   0.5000   11.0000
omega____ theta____ kappa____ phi______ frames
    -      108.0000   77.0000  -30.0000 84

#__ type_ start__ end____ width___ exp.time_
 39 omega   89.00  159.00   0.5000   11.0000
omega____ theta____ kappa____ phi______ frames
    -      108.0000   61.0000    0.0000 140

#__ type_ start__ end____ width___ exp.time_
 40 omega   84.00  109.00   0.5000   11.0000
omega____ theta____ kappa____ phi______ frames
    -      108.0000   30.0000  -90.0000 50

#__ type_ start__ end____ width___ exp.time_
 41 omega   79.00  104.00   0.5000   11.0000
omega____ theta____ kappa____ phi______ frames
    -      108.0000   77.0000 -120.0000 50

#__ type_ start__ end____ width___ exp.time_
 42 omega   88.00  122.00   0.5000   11.0000
omega____ theta____ kappa____ phi______ frames
    -      108.0000   61.0000  -90.0000 68

#__ type_ start__ end____ width___ exp.time_
 43 omega  118.00  145.00   0.5000   11.0000
omega____ theta____ kappa____ phi______ frames
    -      108.0000   61.0000 -150.0000 54

#__ type_ start__ end____ width___ exp.time_
 44 omega   89.00  123.00   0.5000   11.0000
omega____ theta____ kappa____ phi______ frames
    -      108.0000   45.0000  -90.0000 68

#__ type_ start__ end____ width___ exp.time_
 45 omega   91.00  117.00   0.5000   11.0000
omega____ theta____ kappa____ phi______ frames
    -      108.0000   45.0000  -60.0000 52

#__ type_ start__ end____ width___ exp.time_
 46 omega   89.00  125.00   0.5000   11.0000
omega____ theta____ kappa____ phi______ frames
    -      108.0000   45.0000    0.0000 72

#__ type_ start__ end____ width___ exp.time_
 47 omega   89.00  115.00   0.5000   11.0000
omega____ theta____ kappa____ phi______ frames
    -      108.0000   61.0000 -120.0000 52

#__ type_ start__ end____ width___ exp.time_
 48 omega   80.00  105.00   0.5000   11.0000
omega____ theta____ kappa____ phi______ frames
    -      108.0000   77.0000  -30.0000 50

#__ type_ start__ end____ width___ exp.time_
 49 omega   37.00   91.00   0.5000   11.0000
omega____ theta____ kappa____ phi______ frames
    -      108.0000  -30.0000 -120.0000 108

#__ type_ start__ end____ width___ exp.time_
 50 omega   39.00   98.00   0.5000   11.0000
omega____ theta____ kappa____ phi______ frames
    -      108.0000  -94.0000    0.0000 118
;
_diffrn_measurement_device 'four-circle diffractometer'
_diffrn_measurement_device_type 'Xcalibur, Eos, Gemini'
_diffrn_measurement_method '\w scans'
_diffrn_orient_matrix_UB_11 -0.1101787000
_diffrn_orient_matrix_UB_12 -0.0125661000
_diffrn_orient_matrix_UB_13 -0.1307329000
_diffrn_orient_matrix_UB_21 0.1026924000
_diffrn_orient_matrix_UB_22 0.0540546000
_diffrn_orient_matrix_UB_23 -0.0497441000
_diffrn_orient_matrix_UB_31 0.0450143000
_diffrn_orient_matrix_UB_32 -0.1540216000
_diffrn_orient_matrix_UB_33 -0.0067622000
_diffrn_radiation_monochromator graphite
_diffrn_radiation_probe x-ray
_diffrn_radiation_type CuK\a
_diffrn_radiation_wavelength 1.54184
_diffrn_reflns_av_R_equivalents 0.0362
_diffrn_reflns_av_unetI/netI 0.0420
_diffrn_reflns_Laue_measured_fraction_full 1.000
_diffrn_reflns_Laue_measured_fraction_max 1.000
_diffrn_reflns_limit_h_max 12
_diffrn_reflns_limit_h_min -12
_diffrn_reflns_limit_k_max 10
_diffrn_reflns_limit_k_min -11
_diffrn_reflns_limit_l_max 14
_diffrn_reflns_limit_l_min -14
_diffrn_reflns_number 8746
_diffrn_reflns_point_group_measured_fraction_full 0.921
_diffrn_reflns_point_group_measured_fraction_max 0.921
_diffrn_reflns_theta_full 67.051
_diffrn_reflns_theta_max 67.051
_diffrn_reflns_theta_min 4.018
_diffrn_source 'Enhance (Cu) X-ray Source'
_exptl_absorpt_coefficient_mu 2.757
_exptl_absorpt_correction_T_max 1.00000
_exptl_absorpt_correction_T_min 0.68436
_exptl_absorpt_correction_type multi-scan
_exptl_absorpt_process_details
;
CrysAlisPro, Agilent Technologies,
Version 1.171.37.35 (release 13-08-2014 CrysAlis171 .NET)
(compiled Aug 13 2014,18:06:01)
Empirical absorption correction using spherical harmonics,
 implemented in SCALE3 ABSPACK scaling algorithm.
;
_exptl_crystal_colour colourless
_exptl_crystal_colour_primary colourless
_exptl_crystal_density_diffrn 1.426
_exptl_crystal_description plate
_exptl_crystal_F_000 488
_exptl_crystal_size_max 0.19
_exptl_crystal_size_mid 0.1
_exptl_crystal_size_min 0.04
_refine_diff_density_max 0.688
_refine_diff_density_min -0.271
_refine_diff_density_rms 0.054
_refine_ls_abs_structure_details
;
 Flack x determined using 1236 quotients [(I+)-(I-)]/[(I+)+(I-)]
 (Parsons, Flack and Wagner, Acta Cryst. B69 (2013) 249-259).
;
_refine_ls_abs_structure_Flack -0.035(15)
_refine_ls_extinction_method none
_refine_ls_goodness_of_fit_ref 1.051
_refine_ls_hydrogen_treatment constr
_refine_ls_matrix_type full
_refine_ls_number_parameters 282
_refine_ls_number_reflns 3644
_refine_ls_number_restraints 1
_refine_ls_restrained_S_all 1.051
_refine_ls_R_factor_all 0.0522
_refine_ls_R_factor_gt 0.0461
_refine_ls_shift/su_max 0.000
_refine_ls_shift/su_mean 0.000
_refine_ls_structure_factor_coef Fsqd
_refine_ls_weighting_details 'w=1/[\s^2^(Fo^2^)+(0.0767P)^2^+0.2054P] where P=(Fo^2^+2Fc^2^)/3'
_refine_ls_weighting_scheme calc
_refine_ls_wR_factor_gt 0.1230
_refine_ls_wR_factor_ref 0.1326
_reflns_Friedel_coverage 0.728
_reflns_Friedel_fraction_full 0.831
_reflns_Friedel_fraction_max 0.831
_reflns_number_gt 3270
_reflns_number_total 3644
_reflns_threshold_expression 'I > 2\s(I)'
_cod_data_source_file jo9b03378_si_001.cif
_cod_data_source_block 201905141
_cod_database_code 4038001
_shelx_shelxl_version_number 2014/7
_chemical_oxdiff_formula C20H20N4O4Br1
_shelx_space_group_comment
;
The symmetry employed for this shelxl refinement is uniquely defined
by the following loop, which should always be used as a source of
symmetry information in preference to the above space-group names.
They are only intended as comments.
;
_shelx_estimated_absorpt_t_max 0.898
_shelx_estimated_absorpt_t_min 0.622
_reflns_odcompleteness_completeness 99.95
_reflns_odcompleteness_iscentric 1
_reflns_odcompleteness_theta 66.97
_olex2_refinement_description
;
1. Fixed Uiso
 At 1.2 times of:
  All C(H) groups, All C(H,H) groups
 At 1.5 times of:
  All C(H,H,H) groups, All O(H) groups
2.a Ternary CH refined with riding coordinates:
 C1(H1), C2(H2)
2.b Secondary CH2 refined with riding coordinates:
 C3(H3A,H3B)
2.c Aromatic/amide H refined with riding coordinates:
 C8(H8), C9(H9), C10(H10), C11(H11), C15(H15), C16(H16), C17(H17), C18(H18),
 C19(H19), C21(H21), C22(H22), C24(H24), C25(H25)
2.d Idealised Me refined as rotating group:
 C12(H12A,H12B,H12C)
2.e Idealised tetrahedral OH refined as rotating group:
 O3(H3)
;
_olex2_submission_special_instructions 'No special instructions were received'

loop_
_space_group_symop_operation_xyz
'x, y, z'
'-x, y+1/2, -z'

loop_
_atom_site_label
_atom_site_type_symbol
_atom_site_fract_x
_atom_site_fract_y
_atom_site_fract_z
_atom_site_U_iso_or_equiv
_atom_site_adp_type
_atom_site_occupancy
_atom_site_site_symmetry_order
_atom_site_calc_flag
_atom_site_refinement_flags_posn
_atom_site_refinement_flags_adp
_atom_site_refinement_flags_occupancy
_atom_site_disorder_assembly
_atom_site_disorder_group
Br1 Br 0.24155(9) 0.04181(10) 0.81926(10) 0.1051(4) Uani 1 1 d . . . . .
C1 C 0.6472(5) 0.4581(6) 0.6404(4) 0.0441(10) Uani 1 1 d . . . . .
H1 H 0.5782 0.3994 0.5784 0.053 Uiso 1 1 calc R . . . .
C2 C 0.7075(5) 0.3757(6) 0.7603(5) 0.0472(11) Uani 1 1 d . . . . .
H2 H 0.7448 0.4440 0.8273 0.057 Uiso 1 1 calc R . . . .
C3 C 0.8263(5) 0.2969(6) 0.7484(6) 0.0571(13) Uani 1 1 d . . . . .
H3A H 0.8979 0.2764 0.8276 0.068 Uiso 1 1 calc R . . . .
H3B H 0.7958 0.2085 0.7040 0.068 Uiso 1 1 calc R . . . .
C4 C 0.8755(5) 0.4010(6) 0.6779(5) 0.0508(11) Uani 1 1 d . . . . .
C5 C 0.9260(5) 0.3225(7) 0.5906(6) 0.0577(13) Uani 1 1 d . . . . .
C6 C 0.9977(5) 0.4930(6) 0.7485(4) 0.0490(11) Uani 1 1 d . . . . .
C7 C 1.0967(5) 0.4705(6) 0.7046(5) 0.0519(12) Uani 1 1 d . . . . .
C8 C 1.2195(5) 0.5438(9) 0.7505(6) 0.0684(16) Uani 1 1 d . . . . .
H8 H 1.2855 0.5283 0.7203 0.082 Uiso 1 1 calc R . . . .
C9 C 1.2401(6) 0.6390(9) 0.8410(7) 0.077(2) Uani 1 1 d . . . . .
H9 H 1.3219 0.6890 0.8729 0.092 Uiso 1 1 calc R . . . .
C10 C 1.1436(7) 0.6644(8) 0.8878(7) 0.0731(17) Uani 1 1 d . . . . .
H10 H 1.1610 0.7296 0.9504 0.088 Uiso 1 1 calc R . . . .
C11 C 1.0200(6) 0.5907(7) 0.8397(5) 0.0573(12) Uani 1 1 d . . . . .
H11 H 0.9534 0.6075 0.8689 0.069 Uiso 1 1 calc R . . . .
C12 C 1.1261(7) 0.3268(11) 0.5398(7) 0.082(2) Uani 1 1 d . . . . .
H12A H 1.1276 0.4035 0.4879 0.123 Uiso 1 1 calc GR . . . .
H12B H 1.0827 0.2456 0.4911 0.123 Uiso 1 1 calc GR . . . .
H12C H 1.2179 0.3027 0.5937 0.123 Uiso 1 1 calc GR . . . .
C13 C 0.5843(5) 0.5985(6) 0.6503(4) 0.0447(10) Uani 1 1 d . . . . .
C14 C 0.6729(5) 0.7144(6) 0.7263(5) 0.0468(11) Uani 1 1 d . . . . .
C15 C 0.7423(7) 0.8003(7) 0.6769(6) 0.0593(13) Uani 1 1 d . . . . .
H15 H 0.7298 0.7876 0.5965 0.071 Uiso 1 1 calc R . . . .
C16 C 0.8294(7) 0.9037(7) 0.7462(7) 0.0690(16) Uani 1 1 d . . . . .
H16 H 0.8764 0.9601 0.7127 0.083 Uiso 1 1 calc R . . . .
C17 C 0.8474(8) 0.9244(8) 0.8639(7) 0.0738(17) Uani 1 1 d . . . . .
H17 H 0.9065 0.9947 0.9105 0.089 Uiso 1 1 calc R . . . .
C18 C 0.7775(8) 0.8404(9) 0.9138(6) 0.0737(17) Uani 1 1 d . . . . .
H18 H 0.7894 0.8542 0.9940 0.088 Uiso 1 1 calc R . . . .
C19 C 0.6905(7) 0.7365(7) 0.8445(6) 0.0617(15) Uani 1 1 d . . . . .
H19 H 0.6430 0.6807 0.8780 0.074 Uiso 1 1 calc R . . . .
C20 C 0.6000(5) 0.2861(6) 0.7795(5) 0.0460(10) Uani 1 1 d . . . . .
C21 C 0.5460(6) 0.1652(7) 0.7107(6) 0.0640(14) Uani 1 1 d . . . . .
H21 H 0.5805 0.1340 0.6555 0.077 Uiso 1 1 calc R . . . .
C22 C 0.4409(7) 0.0902(8) 0.7233(7) 0.0720(17) Uani 1 1 d . . . . .
H22 H 0.4045 0.0092 0.6771 0.086 Uiso 1 1 calc R . . . .
C23 C 0.3919(6) 0.1389(8) 0.8064(6) 0.0662(16) Uani 1 1 d . . . . .
C24 C 0.4439(6) 0.2542(8) 0.8755(6) 0.0654(15) Uani 1 1 d . . . . .
H24 H 0.4100 0.2839 0.9314 0.079 Uiso 1 1 calc R . . . .
C25 C 0.5497(6) 0.3289(7) 0.8626(5) 0.0585(13) Uani 1 1 d . . . . .
H25 H 0.5865 0.4085 0.9106 0.070 Uiso 1 1 calc R . . . .
N1 N 1.0507(4) 0.3700(6) 0.6105(4) 0.0587(11) Uani 1 1 d . . . . .
N2 N 0.4537(4) 0.6056(5) 0.5923(4) 0.0542(10) Uani 1 1 d . . . . .
O1 O 0.7583(3) 0.4842(4) 0.6051(3) 0.0500(8) Uani 1 1 d . . . . .
O2 O 0.8638(5) 0.2305(6) 0.5175(6) 0.0864(17) Uani 1 1 d . . . . .
O3 O 0.4061(4) 0.7377(5) 0.6116(5) 0.0712(12) Uani 1 1 d . . . . .
H3 H 0.3230 0.7414 0.5738 0.107 Uiso 1 1 calc GR . . . .

loop_
_atom_site_aniso_label
_atom_site_aniso_U_11
_atom_site_aniso_U_22
_atom_site_aniso_U_33
_atom_site_aniso_U_23
_atom_site_aniso_U_13
_atom_site_aniso_U_12
Br1 0.0839(5) 0.1142(8) 0.1283(7) 0.0287(6) 0.0546(5) -0.0303(5)
C1 0.039(2) 0.049(3) 0.048(2) -0.0047(19) 0.0211(18) -0.0031(18)
C2 0.043(2) 0.045(3) 0.055(3) 0.000(2) 0.022(2) -0.0003(19)
C3 0.042(2) 0.046(3) 0.086(4) 0.007(3) 0.030(3) 0.004(2)
C4 0.040(2) 0.054(3) 0.060(3) -0.001(2) 0.021(2) 0.004(2)
C5 0.042(2) 0.060(4) 0.070(3) -0.006(3) 0.021(2) 0.007(2)
C6 0.045(2) 0.050(3) 0.052(2) 0.010(2) 0.021(2) 0.002(2)
C7 0.042(2) 0.058(3) 0.057(3) 0.009(2) 0.022(2) 0.000(2)
C8 0.045(3) 0.085(5) 0.074(3) 0.015(4) 0.023(2) -0.006(3)
C9 0.054(3) 0.071(5) 0.087(4) 0.010(4) 0.009(3) -0.018(3)
C10 0.068(4) 0.061(4) 0.077(4) -0.005(3) 0.016(3) -0.011(3)
C11 0.053(3) 0.056(3) 0.057(3) -0.002(2) 0.017(2) -0.002(2)
C12 0.061(3) 0.116(7) 0.081(4) -0.006(4) 0.041(3) 0.016(4)
C13 0.041(2) 0.052(3) 0.047(2) 0.007(2) 0.0246(18) 0.0032(19)
C14 0.047(3) 0.043(3) 0.055(3) 0.003(2) 0.025(2) 0.005(2)
C15 0.076(3) 0.050(4) 0.064(3) 0.002(2) 0.040(3) -0.003(3)
C16 0.082(4) 0.048(3) 0.090(4) -0.001(3) 0.048(3) -0.016(3)
C17 0.086(4) 0.055(4) 0.085(4) -0.017(3) 0.039(4) -0.017(3)
C18 0.099(5) 0.068(4) 0.063(3) -0.016(3) 0.042(3) -0.016(4)
C19 0.075(4) 0.053(4) 0.072(3) -0.007(3) 0.046(3) -0.008(3)
C20 0.043(2) 0.043(3) 0.054(2) 0.004(2) 0.022(2) 0.0013(19)
C21 0.063(3) 0.058(4) 0.083(4) -0.010(3) 0.042(3) -0.012(3)
C22 0.064(3) 0.056(4) 0.101(5) -0.004(3) 0.039(3) -0.015(3)
C23 0.052(3) 0.067(4) 0.084(4) 0.021(3) 0.032(3) -0.010(3)
C24 0.064(3) 0.073(4) 0.072(3) 0.011(3) 0.041(3) -0.003(3)
C25 0.059(3) 0.060(4) 0.060(3) 0.004(3) 0.027(2) -0.003(2)
N1 0.043(2) 0.073(3) 0.065(3) -0.004(2) 0.0268(19) 0.0031(19)
N2 0.049(2) 0.054(3) 0.063(2) 0.008(2) 0.0268(19) 0.0069(19)
O1 0.0412(15) 0.058(2) 0.0570(18) 0.0012(15) 0.0266(14) 0.0030(14)
O2 0.052(2) 0.098(4) 0.108(4) -0.047(3) 0.031(2) -0.005(2)
O3 0.051(2) 0.059(3) 0.102(3) 0.003(2) 0.030(2) 0.0125(17)

loop_
_atom_type_symbol
_atom_type_description
_atom_type_scat_dispersion_real
_atom_type_scat_dispersion_imag
_atom_type_scat_source
C C 0.0181 0.0091 'International Tables Vol C Tables 4.2.6.8 and 6.1.1.4'
H H 0.0000 0.0000 'International Tables Vol C Tables 4.2.6.8 and 6.1.1.4'
Br Br -0.6763 1.2805 'International Tables Vol C Tables 4.2.6.8 and 6.1.1.4'
N N 0.0311 0.0180 'International Tables Vol C Tables 4.2.6.8 and 6.1.1.4'
O O 0.0492 0.0322 'International Tables Vol C Tables 4.2.6.8 and 6.1.1.4'

loop_
_geom_angle_atom_site_label_1
_geom_angle_atom_site_label_2
_geom_angle_atom_site_label_3
_geom_angle
_geom_angle_site_symmetry_1
_geom_angle_site_symmetry_3
_geom_angle_publ_flag
C2 C1 H1 109.3 . . ?
C13 C1 H1 109.3 . . ?
C13 C1 C2 113.5(4) . . ?
O1 C1 H1 109.3 . . ?
O1 C1 C2 106.4(4) . . ?
O1 C1 C13 109.0(4) . . ?
C1 C2 H2 108.6 . . ?
C1 C2 C3 101.8(4) . . ?
C3 C2 H2 108.6 . . ?
C20 C2 C1 111.7(4) . . ?
C20 C2 H2 108.6 . . ?
C20 C2 C3 117.2(5) . . ?
C2 C3 H3A 111.1 . . ?
C2 C3 H3B 111.1 . . ?
H3A C3 H3B 109.0 . . ?
C4 C3 C2 103.4(4) . . ?
C4 C3 H3A 111.1 . . ?
C4 C3 H3B 111.1 . . ?
C3 C4 C5 111.6(5) . . ?
C6 C4 C3 118.3(5) . . ?
C6 C4 C5 101.0(4) . . ?
O1 C4 C3 105.9(4) . . ?
O1 C4 C5 107.8(4) . . ?
O1 C4 C6 111.9(4) . . ?
N1 C5 C4 108.7(5) . . ?
O2 C5 C4 125.9(5) . . ?
O2 C5 N1 125.4(6) . . ?
C7 C6 C4 108.9(5) . . ?
C11 C6 C4 131.3(5) . . ?
C11 C6 C7 119.8(5) . . ?
C6 C7 C8 121.7(6) . . ?
C6 C7 N1 109.9(5) . . ?
C8 C7 N1 128.4(5) . . ?
C7 C8 H8 121.2 . . ?
C9 C8 C7 117.7(6) . . ?
C9 C8 H8 121.2 . . ?
C8 C9 H9 118.8 . . ?
C8 C9 C10 122.4(6) . . ?
C10 C9 H9 118.8 . . ?
C9 C10 H10 120.4 . . ?
C9 C10 C11 119.1(7) . . ?
C11 C10 H10 120.4 . . ?
C6 C11 C10 119.3(6) . . ?
C6 C11 H11 120.4 . . ?
C10 C11 H11 120.4 . . ?
H12A C12 H12B 109.5 . . ?
H12A C12 H12C 109.5 . . ?
H12B C12 H12C 109.5 . . ?
N1 C12 H12A 109.5 . . ?
N1 C12 H12B 109.5 . . ?
N1 C12 H12C 109.5 . . ?
C14 C13 C1 119.7(4) . . ?
N2 C13 C1 115.1(5) . . ?
N2 C13 C14 125.2(5) . . ?
C15 C14 C13 118.9(5) . . ?
C19 C14 C13 122.0(5) . . ?
C19 C14 C15 119.1(5) . . ?
C14 C15 H15 119.8 . . ?
C16 C15 C14 120.3(6) . . ?
C16 C15 H15 119.8 . . ?
C15 C16 H16 119.8 . . ?
C17 C16 C15 120.4(6) . . ?
C17 C16 H16 119.8 . . ?
C16 C17 H17 120.1 . . ?
C16 C17 C18 119.8(6) . . ?
C18 C17 H17 120.1 . . ?
C17 C18 H18 120.1 . . ?
C19 C18 C17 119.8(6) . . ?
C19 C18 H18 120.1 . . ?
C14 C19 H19 119.7 . . ?
C18 C19 C14 120.6(6) . . ?
C18 C19 H19 119.7 . . ?
C21 C20 C2 121.5(5) . . ?
C25 C20 C2 119.7(5) . . ?
C25 C20 C21 118.8(5) . . ?
C20 C21 H21 119.6 . . ?
C20 C21 C22 120.7(6) . . ?
C22 C21 H21 119.6 . . ?
C21 C22 H22 120.8 . . ?
C23 C22 C21 118.4(6) . . ?
C23 C22 H22 120.8 . . ?
C22 C23 Br1 118.8(5) . . ?
C24 C23 Br1 119.1(5) . . ?
C24 C23 C22 122.1(5) . . ?
C23 C24 H24 120.4 . . ?
C23 C24 C25 119.3(6) . . ?
C25 C24 H24 120.4 . . ?
C20 C25 C24 120.8(6) . . ?
C20 C25 H25 119.6 . . ?
C24 C25 H25 119.6 . . ?
C5 N1 C7 111.5(5) . . ?
C5 N1 C12 124.0(6) . . ?
C7 N1 C12 124.5(5) . . ?
C13 N2 O3 110.2(5) . . ?
C4 O1 C1 110.5(4) . . ?
N2 O3 H3 109.5 . . ?

loop_
_geom_bond_atom_site_label_1
_geom_bond_atom_site_label_2
_geom_bond_distance
_geom_bond_site_symmetry_2
_geom_bond_publ_flag
Br1 C23 1.915(5) . ?
C1 H1 0.9800 . ?
C1 C2 1.532(7) . ?
C1 C13 1.511(7) . ?
C1 O1 1.442(6) . ?
C2 H2 0.9800 . ?
C2 C3 1.532(7) . ?
C2 C20 1.521(7) . ?
C3 H3A 0.9700 . ?
C3 H3B 0.9700 . ?
C3 C4 1.525(8) . ?
C4 C5 1.553(8) . ?
C4 C6 1.512(7) . ?
C4 O1 1.437(6) . ?
C5 N1 1.337(8) . ?
C5 O2 1.221(8) . ?
C6 C7 1.384(8) . ?
C6 C11 1.377(8) . ?
C7 C8 1.387(8) . ?
C7 N1 1.402(8) . ?
C8 H8 0.9300 . ?
C8 C9 1.359(12) . ?
C9 H9 0.9300 . ?
C9 C10 1.388(12) . ?
C10 H10 0.9300 . ?
C10 C11 1.396(9) . ?
C11 H11 0.9300 . ?
C12 H12A 0.9600 . ?
C12 H12B 0.9600 . ?
C12 H12C 0.9600 . ?
C12 N1 1.453(8) . ?
C13 C14 1.490(8) . ?
C13 N2 1.289(7) . ?
C14 C15 1.387(8) . ?
C14 C19 1.375(8) . ?
C15 H15 0.9300 . ?
C15 C16 1.371(9) . ?
C16 H16 0.9300 . ?
C16 C17 1.366(10) . ?
C17 H17 0.9300 . ?
C17 C18 1.385(11) . ?
C18 H18 0.9300 . ?
C18 C19 1.374(10) . ?
C19 H19 0.9300 . ?
C20 C21 1.388(9) . ?
C20 C25 1.379(8) . ?
C21 H21 0.9300 . ?
C21 C22 1.391(9) . ?
C22 H22 0.9300 . ?
C22 C23 1.386(11) . ?
C23 C24 1.342(11) . ?
C24 H24 0.9300 . ?
C24 C25 1.397(8) . ?
C25 H25 0.9300 . ?
N2 O3 1.399(7) . ?
O3 H3 0.8200 . ?

loop_
_geom_hbond_atom_site_label_D
_geom_hbond_atom_site_label_H
_geom_hbond_atom_site_label_A
_geom_hbond_distance_DH
_geom_hbond_distance_HA
_geom_hbond_distance_DA
_geom_hbond_angle_DHA
_geom_hbond_site_symmetry_A
O3 H3 O2 0.82 1.85 2.672(6) 174.0 2_656

loop_
_geom_torsion_atom_site_label_1
_geom_torsion_atom_site_label_2
_geom_torsion_atom_site_label_3
_geom_torsion_atom_site_label_4
_geom_torsion
_geom_torsion_site_symmetry_1
_geom_torsion_site_symmetry_2
_geom_torsion_site_symmetry_3
_geom_torsion_site_symmetry_4
_geom_torsion_publ_flag
Br1 C23 C24 C25 -177.2(5) . . . . ?
C1 C2 C3 C4 34.1(5) . . . . ?
C1 C2 C20 C21 71.3(7) . . . . ?
C1 C2 C20 C25 -105.4(6) . . . . ?
C1 C13 C14 C15 82.5(6) . . . . ?
C1 C13 C14 C19 -95.9(6) . . . . ?
C1 C13 N2 O3 177.7(4) . . . . ?
C2 C1 C13 C14 66.0(5) . . . . ?
C2 C1 C13 N2 -112.4(5) . . . . ?
C2 C1 O1 C4 12.0(5) . . . . ?
C2 C3 C4 C5 -145.2(4) . . . . ?
C2 C3 C4 C6 98.4(5) . . . . ?
C2 C3 C4 O1 -28.1(6) . . . . ?
C2 C20 C21 C22 -175.4(6) . . . . ?
C2 C20 C25 C24 175.3(5) . . . . ?
C3 C2 C20 C21 -45.5(8) . . . . ?
C3 C2 C20 C25 137.7(6) . . . . ?
C3 C4 C5 N1 -128.3(5) . . . . ?
C3 C4 C5 O2 50.3(8) . . . . ?
C3 C4 C6 C7 123.2(5) . . . . ?
C3 C4 C6 C11 -59.0(8) . . . . ?
C3 C4 O1 C1 10.3(6) . . . . ?
C4 C5 N1 C7 1.8(7) . . . . ?
C4 C5 N1 C12 -175.9(6) . . . . ?
C4 C6 C7 C8 178.4(5) . . . . ?
C4 C6 C7 N1 -0.3(6) . . . . ?
C4 C6 C11 C10 -178.5(6) . . . . ?
C5 C4 C6 C7 1.2(6) . . . . ?
C5 C4 C6 C11 179.0(6) . . . . ?
C5 C4 O1 C1 129.8(4) . . . . ?
C6 C4 C5 N1 -1.8(6) . . . . ?
C6 C4 C5 O2 176.9(7) . . . . ?
C6 C4 O1 C1 -120.0(4) . . . . ?
C6 C7 C8 C9 0.2(10) . . . . ?
C6 C7 N1 C5 -1.0(7) . . . . ?
C6 C7 N1 C12 176.7(6) . . . . ?
C7 C6 C11 C10 -0.9(8) . . . . ?
C7 C8 C9 C10 0.0(11) . . . . ?
C8 C7 N1 C5 -179.5(6) . . . . ?
C8 C7 N1 C12 -1.9(10) . . . . ?
C8 C9 C10 C11 -0.6(11) . . . . ?
C9 C10 C11 C6 1.1(10) . . . . ?
C11 C6 C7 C8 0.3(8) . . . . ?
C11 C6 C7 N1 -178.4(5) . . . . ?
C13 C1 C2 C3 -148.5(4) . . . . ?
C13 C1 C2 C20 85.6(5) . . . . ?
C13 C1 O1 C4 134.6(4) . . . . ?
C13 C14 C15 C16 -177.1(6) . . . . ?
C13 C14 C19 C18 177.1(6) . . . . ?
C14 C13 N2 O3 -0.5(7) . . . . ?
C14 C15 C16 C17 -0.8(11) . . . . ?
C15 C14 C19 C18 -1.2(10) . . . . ?
C15 C16 C17 C18 0.1(13) . . . . ?
C16 C17 C18 C19 0.1(13) . . . . ?
C17 C18 C19 C14 0.5(12) . . . . ?
C19 C14 C15 C16 1.3(9) . . . . ?
C20 C2 C3 C4 156.2(4) . . . . ?
C20 C21 C22 C23 -0.2(11) . . . . ?
C21 C20 C25 C24 -1.5(9) . . . . ?
C21 C22 C23 Br1 177.1(5) . . . . ?
C21 C22 C23 C24 -1.0(11) . . . . ?
C22 C23 C24 C25 0.9(11) . . . . ?
C23 C24 C25 C20 0.4(10) . . . . ?
C25 C20 C21 C22 1.4(10) . . . . ?
N1 C7 C8 C9 178.6(6) . . . . ?
N2 C13 C14 C15 -99.3(6) . . . . ?
N2 C13 C14 C19 82.3(7) . . . . ?
O1 C1 C2 C3 -28.7(5) . . . . ?
O1 C1 C2 C20 -154.6(4) . . . . ?
O1 C1 C13 C14 -52.3(5) . . . . ?
O1 C1 C13 N2 129.3(4) . . . . ?
O1 C4 C5 N1 115.7(5) . . . . ?
O1 C4 C5 O2 -65.6(8) . . . . ?
O1 C4 C6 C7 -113.2(5) . . . . ?
O1 C4 C6 C11 64.5(7) . . . . ?
O2 C5 N1 C7 -176.9(7) . . . . ?
O2 C5 N1 C12 5.4(11) . . . . ?
